data_7114529
loop_
_publ_author_name
'Baran, Peter'
'Marrero, Cruz M.'
'P\'erez, Soribel'
'Raptis, Raphael G.'

_publ_section_title
;
 Stepwise, ring-closure synthesis and characterization of a homoleptic
 palladium(ii)-pyrazolato cyclic trimer
;
_journal_issue 9
_journal_name_full 'Chemical Communications'
_journal_page_first 1012
_journal_paper_doi 10.1039/b201301k
_journal_year 2002
_chemical_formula_moiety '[Pd3(Phpz)6]'
_chemical_formula_sum 'C54 H42 N12 Pd3'
_chemical_formula_weight 1178.20
_chemical_name_systematic
; 
? 
;
_space_group_IT_number 60
_symmetry_cell_setting orthorhombic
_symmetry_space_group_name_Hall '-P 2n 2ab'
_symmetry_space_group_name_H-M 'P b c n'
_atom_sites_solution_hydrogens geom
_atom_sites_solution_primary direct
_atom_sites_solution_secondary difmap
_audit_creation_method SHELXL-97
_cell_angle_alpha 90.00
_cell_angle_beta 90.00
_cell_angle_gamma 90.00
_cell_formula_units_Z 8
_cell_length_a 39.095(9)
_cell_length_b 12.364(4)
_cell_length_c 21.697(6)
_cell_measurement_temperature 298(2)
_cell_volume 10488(5)
_computing_cell_refinement 'BRUKER SMART-NT V5.0'
_computing_data_collection 'BRUKER SMART-NT V5.0'
_computing_data_reduction 'BRUKER SAINT-NT V5/6.0'
_computing_molecular_graphics 'BRUKER SHELXTL-NT V5.1'
_computing_publication_material 'BRUKER SHELXTL-NT V5.1'
_computing_structure_refinement 'BRUKER SHELXTL-NT V5.1'
_computing_structure_solution 'BRUKER SHELXTL-NT V5.1'
_diffrn_ambient_temperature 298(2)
_diffrn_measured_fraction_theta_full 0.997
_diffrn_measured_fraction_theta_max 0.997
_diffrn_measurement_device_type 'Bruker AXS SMART CCD area detector'
_diffrn_measurement_method 'phi and omega scans'
_diffrn_radiation_monochromator graphite
_diffrn_radiation_source 'fine-focus sealed tube'
_diffrn_radiation_type MoK\a
_diffrn_radiation_wavelength 0.71073
_diffrn_reflns_av_R_equivalents 0.1583
_diffrn_reflns_av_sigmaI/netI 0.1996
_diffrn_reflns_limit_h_max 43
_diffrn_reflns_limit_h_min -20
_diffrn_reflns_limit_k_max 13
_diffrn_reflns_limit_k_min -12
_diffrn_reflns_limit_l_max 24
_diffrn_reflns_limit_l_min -9
_diffrn_reflns_number 25417
_diffrn_reflns_theta_full 23.27
_diffrn_reflns_theta_max 23.27
_diffrn_reflns_theta_min 1.88
_exptl_absorpt_coefficient_mu 1.065
_exptl_absorpt_correction_type none
_exptl_crystal_colour yellow
_exptl_crystal_density_diffrn 1.492
_exptl_crystal_density_method 'not measured'
_exptl_crystal_description prism
_exptl_crystal_F_000 4704
_exptl_crystal_size_max 0.10
_exptl_crystal_size_mid 0.08
_exptl_crystal_size_min 0.06
_refine_diff_density_max 0.559
_refine_diff_density_min -0.448
_refine_diff_density_rms 0.084
_refine_ls_extinction_method none
_refine_ls_goodness_of_fit_ref 0.820
_refine_ls_hydrogen_treatment mixed
_refine_ls_matrix_type full
_refine_ls_number_parameters 622
_refine_ls_number_reflns 7535
_refine_ls_number_restraints 0
_refine_ls_restrained_S_all 0.820
_refine_ls_R_factor_all 0.1849
_refine_ls_R_factor_gt 0.0526
_refine_ls_shift/su_max 0.000
_refine_ls_shift/su_mean 0.000
_refine_ls_structure_factor_coef Fsqd
_refine_ls_weighting_details 'calc w=1/[\s^2^(Fo^2^)+(0.0224P)^2^+0.0000P] where P=(Fo^2^+2Fc^2^)/3'
_refine_ls_weighting_scheme calc
_refine_ls_wR_factor_gt 0.0706
_refine_ls_wR_factor_ref 0.0923
_reflns_number_gt 2874
_reflns_number_total 7535
_reflns_threshold_expression >2sigma(I)
_cod_data_source_file b201301k.txt
_cod_data_source_block sp003
_cod_depositor_comments
;
The following automatic conversions were performed:

'_symmetry_cell_setting' value 'Orthorhombic' changed to
'orthorhombic' according to
/usr/data/users/saulius/automatic-downloads/retrospective/RSC/lib/dictionaries/cif_core.dic
dictionary named 'cif_core.dic' version 2.4.2 from 2011-04-26.

Automatic conversion script
Id: cif_fix_values 2281 2013-09-26 08:29:07Z andrius 
;
_cod_original_cell_volume 10487(5)
_cod_original_sg_symbol_H-M Pbcn
_cod_database_code 7114529

loop_
_symmetry_equiv_pos_as_xyz
'x, y, z'
'-x+1/2, -y+1/2, z+1/2'
'-x, y, -z+1/2'
'x+1/2, -y+1/2, -z'
'-x, -y, -z'
'x-1/2, y-1/2, -z-1/2'
'x, -y, z-1/2'
'-x-1/2, y-1/2, z'

loop_
_atom_site_label
_atom_site_type_symbol
_atom_site_fract_x
_atom_site_fract_y
_atom_site_fract_z
_atom_site_U_iso_or_equiv
_atom_site_adp_type
_atom_site_occupancy
_atom_site_symmetry_multiplicity
_atom_site_calc_flag
_atom_site_refinement_flags
Pd1 Pd 0.14634(2) 1.08807(6) 0.48758(3) 0.0552(3) Uani 1 1 d .
Pd2 Pd 0.146976(18) 0.88536(6) 0.41187(3) 0.0525(2) Uani 1 1 d .
Pd3 Pd 0.113620(18) 0.88170(7) 0.54079(4) 0.0564(3) Uani 1 1 d .
N1 N 0.1927(2) 1.0493(7) 0.4538(4) 0.051(2) Uani 1 1 d .
N2 N 0.1924(2) 0.9611(7) 0.4161(4) 0.047(2) Uani 1 1 d .
N3 N 0.13053(19) 1.0157(8) 0.3663(4) 0.058(3) Uani 1 1 d .
N4 N 0.13048(19) 1.1088(8) 0.4001(4) 0.061(2) Uani 1 1 d .
N5 N 0.0854(3) 0.8193(6) 0.4738(4) 0.059(3) Uani 1 1 d .
N6 N 0.0999(2) 0.8219(7) 0.4175(5) 0.053(2) Uani 1 1 d .
N7 N 0.1635(2) 0.7719(7) 0.4699(4) 0.056(3) Uani 1 1 d .
N8 N 0.1473(2) 0.7599(7) 0.5260(4) 0.051(2) Uani 1 1 d .
N9 N 0.09851(19) 1.1076(9) 0.5174(3) 0.056(2) Uani 1 1 d .
N10 N 0.0848(2) 1.0166(8) 0.5455(4) 0.058(3) Uani 1 1 d .
N11 N 0.1456(2) 0.9562(7) 0.5962(4) 0.060(2) Uani 1 1 d .
N12 N 0.1595(2) 1.0478(8) 0.5743(4) 0.060(3) Uani 1 1 d .
C1 C 0.2245(4) 0.9432(9) 0.3974(5) 0.052(3) Uani 1 1 d .
C2 C 0.2457(3) 1.0173(11) 0.4241(6) 0.076(4) Uani 1 1 d .
H2 H 0.2693 1.0220 0.4201 0.091 Uiso 1 1 calc R
C3 C 0.2247(3) 1.0836(9) 0.4580(5) 0.071(3) Uani 1 1 d .
H3 H 0.2319 1.1435 0.4804 0.086 Uiso 1 1 calc R
C4 C 0.1200(3) 1.1879(9) 0.3630(6) 0.054(3) Uani 1 1 d .
C5 C 0.1120(3) 1.1465(10) 0.3056(5) 0.068(3) Uani 1 1 d .
H5 H 0.1034 1.1834 0.2717 0.082 Uiso 1 1 calc R
C6 C 0.1196(3) 1.0382(9) 0.3101(6) 0.063(3) Uani 1 1 d .
H6 H 0.1174 0.9882 0.2784 0.075 Uiso 1 1 calc R
C7 C 0.0768(3) 0.7840(8) 0.3759(6) 0.052(3) Uani 1 1 d .
C8 C 0.0475(3) 0.7562(8) 0.4084(7) 0.065(3) Uani 1 1 d .
H8 H 0.0274 0.7273 0.3924 0.078 Uiso 1 1 calc R
C9 C 0.0542(3) 0.7800(9) 0.4692(6) 0.072(4) Uani 1 1 d .
H9 H 0.0391 0.7700 0.5019 0.087 Uiso 1 1 calc R
C10 C 0.1637(3) 0.6840(9) 0.5593(6) 0.058(3) Uani 1 1 d .
C11 C 0.1921(3) 0.6498(8) 0.5258(6) 0.068(4) Uani 1 1 d .
H11 H 0.2085 0.5998 0.5377 0.082 Uiso 1 1 calc R
C12 C 0.1904(3) 0.7060(9) 0.4716(6) 0.066(4) Uani 1 1 d .
H12 H 0.2061 0.6990 0.4397 0.080 Uiso 1 1 calc R
C13 C 0.0538(4) 1.0384(10) 0.5616(6) 0.067(4) Uani 1 1 d .
C14 C 0.0450(3) 1.1423(11) 0.5462(5) 0.076(4) Uani 1 1 d .
H14 H 0.0243 1.1770 0.5531 0.092 Uiso 1 1 calc R
C15 C 0.0736(3) 1.1836(9) 0.5184(5) 0.069(4) Uani 1 1 d .
H15 H 0.0755 1.2532 0.5026 0.083 Uiso 1 1 calc R
C16 C 0.1811(3) 1.0908(9) 0.6164(5) 0.051(3) Uani 1 1 d .
C17 C 0.1820(3) 1.0236(10) 0.6674(5) 0.066(3) Uani 1 1 d .
H17 H 0.1946 1.0323 0.7034 0.079 Uiso 1 1 calc R
C18 C 0.1595(3) 0.9396(9) 0.6526(6) 0.070(4) Uani 1 1 d .
H18 H 0.1548 0.8807 0.6779 0.084 Uiso 1 1 calc R
C21 C 0.2345(4) 0.8573(10) 0.3565(6) 0.063(4) Uani 1 1 d .
C22 C 0.2681(4) 0.8159(12) 0.3559(6) 0.094(5) Uani 1 1 d .
H22 H 0.2844 0.8471 0.3816 0.113 Uiso 1 1 calc R
C23 C 0.2779(4) 0.7300(14) 0.3182(7) 0.111(6) Uani 1 1 d .
H23 H 0.3005 0.7060 0.3178 0.133 Uiso 1 1 calc R
C24 C 0.2539(5) 0.6821(11) 0.2822(6) 0.105(5) Uani 1 1 d .
H24 H 0.2598 0.6224 0.2583 0.126 Uiso 1 1 calc R
C25 C 0.2214(4) 0.7209(14) 0.2808(6) 0.102(5) Uani 1 1 d .
H25 H 0.2054 0.6895 0.2547 0.122 Uiso 1 1 calc R
C26 C 0.2119(3) 0.8069(12) 0.3181(7) 0.084(4) Uani 1 1 d .
H26 H 0.1894 0.8311 0.3168 0.100 Uiso 1 1 calc R
C41 C 0.1174(3) 1.3011(10) 0.3877(5) 0.061(3) Uani 1 1 d .
C42 C 0.1408(3) 1.3451(10) 0.4260(6) 0.092(4) Uani 1 1 d .
H42 H 0.1597 1.3042 0.4374 0.111 Uiso 1 1 calc R
C43 C 0.1374(4) 1.4493(11) 0.4489(7) 0.116(5) Uani 1 1 d .
H43 H 0.1535 1.4772 0.4762 0.140 Uiso 1 1 calc R
C44 C 0.1097(4) 1.5110(11) 0.4307(7) 0.110(5) Uani 1 1 d .
H44 H 0.1074 1.5813 0.4454 0.132 Uiso 1 1 calc R
C45 C 0.0863(4) 1.4712(11) 0.3925(6) 0.098(5) Uani 1 1 d .
H45 H 0.0680 1.5139 0.3801 0.117 Uiso 1 1 calc R
C46 C 0.0894(3) 1.3651(10) 0.3710(5) 0.079(4) Uani 1 1 d .
H46 H 0.0726 1.3366 0.3454 0.095 Uiso 1 1 calc R
C71 C 0.0837(4) 0.7795(9) 0.3100(6) 0.063(4) Uani 1 1 d .
C72 C 0.1149(4) 0.7431(8) 0.2875(7) 0.075(4) Uani 1 1 d .
H72 H 0.1312 0.7168 0.3147 0.090 Uiso 1 1 calc R
C73 C 0.1219(4) 0.7453(12) 0.2260(8) 0.112(6) Uani 1 1 d .
H73 H 0.1430 0.7208 0.2120 0.134 Uiso 1 1 calc R
C74 C 0.0987(5) 0.7822(15) 0.1849(8) 0.136(8) Uani 1 1 d .
H74 H 0.1042 0.7873 0.1433 0.163 Uiso 1 1 calc R
C75 C 0.0676(5) 0.8117(15) 0.2054(9) 0.147(7) Uani 1 1 d .
H75 H 0.0509 0.8321 0.1771 0.176 Uiso 1 1 calc R
C76 C 0.0599(4) 0.8122(11) 0.2681(8) 0.106(5) Uani 1 1 d .
H76 H 0.0385 0.8351 0.2814 0.128 Uiso 1 1 calc R
C101 C 0.1514(4) 0.6470(8) 0.6183(6) 0.069(4) Uani 1 1 d .
C102 C 0.1177(4) 0.6433(10) 0.6327(6) 0.113(5) Uani 1 1 d .
H102 H 0.1023 0.6709 0.6041 0.135 Uiso 1 1 calc R
C103 C 0.1044(5) 0.6011(14) 0.6876(10) 0.166(8) Uani 1 1 d .
H103 H 0.0811 0.5975 0.6965 0.199 Uiso 1 1 calc R
C104 C 0.1309(7) 0.5637(15) 0.7286(10) 0.159(11) Uani 1 1 d .
H104 H 0.1244 0.5371 0.7670 0.190 Uiso 1 1 calc R
C105 C 0.1632(6) 0.5647(15) 0.7154(10) 0.160(8) Uani 1 1 d .
H105 H 0.1790 0.5353 0.7427 0.192 Uiso 1 1 calc R
C106 C 0.1735(4) 0.6081(11) 0.6628(8) 0.112(5) Uani 1 1 d .
H106 H 0.1969 0.6126 0.6554 0.134 Uiso 1 1 calc R
C131 C 0.0314(4) 0.9635(12) 0.5949(6) 0.077(4) Uani 1 1 d .
C132 C -0.0037(4) 0.9650(10) 0.5909(6) 0.089(4) Uani 1 1 d .
H132 H -0.0139 1.0154 0.5649 0.107 Uiso 1 1 calc R
C133 C -0.0245(4) 0.8959(18) 0.6234(8) 0.136(7) Uani 1 1 d .
H133 H -0.0482 0.8978 0.6188 0.163 Uiso 1 1 calc R
C134 C -0.0091(5) 0.8238(18) 0.6631(8) 0.177(10) Uani 1 1 d .
H134 H -0.0226 0.7775 0.6867 0.213 Uiso 1 1 calc R
C135 C 0.0247(5) 0.8199(15) 0.6680(8) 0.157(8) Uani 1 1 d .
H135 H 0.0347 0.7691 0.6938 0.188 Uiso 1 1 calc R
C136 C 0.0446(3) 0.8888(16) 0.6358(7) 0.109(5) Uani 1 1 d .
H136 H 0.0682 0.8859 0.6414 0.130 Uiso 1 1 calc R
C161 C 0.2018(3) 1.1896(10) 0.6062(5) 0.062(3) Uani 1 1 d .
C162 C 0.1879(3) 1.2764(12) 0.5718(7) 0.109(5) Uani 1 1 d .
H162 H 0.1655 1.2726 0.5572 0.130 Uiso 1 1 calc R
C163 C 0.2073(4) 1.3655(12) 0.5604(7) 0.148(7) Uani 1 1 d .
H163 H 0.1980 1.4208 0.5366 0.177 Uiso 1 1 calc R
C164 C 0.2386(4) 1.3767(13) 0.5815(6) 0.117(5) Uani 1 1 d .
H164 H 0.2510 1.4388 0.5723 0.141 Uiso 1 1 calc R
C165 C 0.2528(3) 1.2975(13) 0.6169(7) 0.100(5) Uani 1 1 d .
H165 H 0.2747 1.3065 0.6328 0.120 Uiso 1 1 calc R
C166 C 0.2343(4) 1.2018(11) 0.6293(5) 0.081(4) Uani 1 1 d .
H166 H 0.2441 1.1473 0.6530 0.097 Uiso 1 1 calc R

loop_
_atom_site_aniso_label
_atom_site_aniso_U_11
_atom_site_aniso_U_22
_atom_site_aniso_U_33
_atom_site_aniso_U_23
_atom_site_aniso_U_13
_atom_site_aniso_U_12
Pd1 0.0611(6) 0.0424(5) 0.0622(6) -0.0013(5) -0.0017(5) 0.0033(5)
Pd2 0.0543(5) 0.0407(5) 0.0624(5) 0.0003(5) 0.0020(5) 0.0016(5)
Pd3 0.0558(5) 0.0491(6) 0.0643(5) -0.0043(5) 0.0037(5) 0.0006(5)
N1 0.064(7) 0.040(6) 0.049(6) -0.005(5) -0.002(6) -0.006(5)
N2 0.027(6) 0.049(6) 0.065(6) 0.008(5) 0.006(5) -0.013(5)
N3 0.068(7) 0.063(8) 0.044(6) 0.007(6) -0.016(5) 0.009(5)
N4 0.078(6) 0.038(6) 0.066(6) -0.009(7) 0.000(5) 0.009(5)
N5 0.048(7) 0.043(6) 0.085(9) 0.006(6) 0.008(6) -0.009(5)
N6 0.057(7) 0.048(6) 0.055(7) -0.002(6) 0.016(6) -0.003(5)
N7 0.061(7) 0.041(6) 0.068(7) -0.004(5) -0.002(6) -0.001(5)
N8 0.049(6) 0.051(6) 0.053(6) -0.006(5) 0.001(6) -0.002(5)
N9 0.052(6) 0.069(7) 0.048(5) -0.004(6) 0.000(4) 0.005(6)
N10 0.023(6) 0.079(8) 0.073(7) -0.021(6) 0.009(6) 0.018(6)
N11 0.069(7) 0.055(7) 0.056(7) 0.002(6) -0.002(6) 0.011(6)
N12 0.066(7) 0.048(7) 0.065(7) -0.015(6) -0.003(5) -0.012(5)
C1 0.071(10) 0.042(8) 0.043(8) 0.006(6) -0.002(7) -0.005(8)
C2 0.065(10) 0.072(10) 0.092(10) -0.007(8) 0.001(8) 0.010(9)
C3 0.077(10) 0.051(9) 0.086(9) 0.004(8) -0.005(8) -0.019(8)
C4 0.065(8) 0.027(8) 0.071(9) 0.012(7) -0.009(7) -0.008(6)
C5 0.086(9) 0.063(10) 0.055(8) 0.009(7) -0.022(8) -0.003(7)
C6 0.075(9) 0.042(9) 0.071(10) -0.007(7) 0.007(8) -0.001(7)
C7 0.057(10) 0.035(7) 0.064(10) -0.003(7) 0.005(9) 0.002(6)
C8 0.036(8) 0.057(8) 0.103(11) -0.011(9) -0.012(9) -0.002(6)
C9 0.081(11) 0.067(9) 0.070(11) -0.012(8) 0.021(9) 0.003(8)
C10 0.072(10) 0.035(8) 0.067(10) 0.010(7) -0.012(8) 0.001(7)
C11 0.066(9) 0.042(8) 0.097(10) 0.007(8) 0.007(8) 0.012(6)
C12 0.069(9) 0.036(8) 0.095(11) 0.007(8) 0.012(8) -0.003(7)
C13 0.069(11) 0.048(9) 0.083(10) -0.008(8) 0.006(9) -0.003(8)
C14 0.052(9) 0.099(13) 0.078(9) -0.013(9) 0.020(7) 0.024(8)
C15 0.073(9) 0.057(8) 0.078(9) -0.011(7) -0.001(8) 0.045(8)
C16 0.058(8) 0.043(8) 0.051(8) -0.003(8) 0.004(7) 0.018(7)
C17 0.087(10) 0.051(9) 0.060(9) -0.011(8) -0.011(7) 0.008(7)
C18 0.089(10) 0.047(9) 0.074(10) 0.002(8) 0.019(8) 0.007(7)
C21 0.066(10) 0.054(10) 0.070(10) 0.004(8) 0.015(8) -0.007(9)
C22 0.070(12) 0.116(14) 0.097(12) 0.002(10) 0.008(9) 0.020(9)
C23 0.092(13) 0.133(16) 0.108(14) -0.025(11) 0.026(11) 0.042(11)
C24 0.141(17) 0.086(12) 0.089(12) -0.021(9) 0.015(12) 0.027(12)
C25 0.087(13) 0.122(15) 0.098(12) -0.010(11) -0.010(10) 0.013(10)
C26 0.091(12) 0.070(11) 0.090(12) 0.006(9) 0.033(10) 0.020(10)
C41 0.051(9) 0.063(9) 0.069(9) 0.022(8) -0.023(7) 0.012(8)
C42 0.100(11) 0.058(10) 0.119(12) 0.009(8) -0.043(10) -0.003(9)
C43 0.130(14) 0.046(10) 0.173(15) 0.008(11) -0.050(12) 0.009(9)
C44 0.136(15) 0.051(10) 0.142(15) -0.035(10) -0.019(11) -0.003(10)
C45 0.119(13) 0.049(10) 0.125(13) 0.010(9) -0.032(10) 0.045(9)
C46 0.083(10) 0.058(10) 0.096(10) -0.005(8) -0.021(8) -0.008(8)
C71 0.071(10) 0.040(8) 0.079(11) -0.006(8) -0.024(10) 0.012(7)
C72 0.105(12) 0.043(8) 0.077(12) 0.002(7) -0.002(10) 0.006(8)
C73 0.144(17) 0.121(14) 0.070(12) -0.011(11) 0.009(12) -0.026(11)
C74 0.17(2) 0.173(19) 0.068(14) 0.005(12) 0.016(15) -0.067(17)
C75 0.146(17) 0.22(2) 0.076(15) 0.052(14) -0.040(14) -0.023(15)
C76 0.109(13) 0.119(13) 0.092(12) 0.002(11) -0.022(12) 0.012(9)
C101 0.096(12) 0.040(8) 0.071(10) 0.010(7) 0.007(10) -0.006(8)
C102 0.129(14) 0.084(12) 0.124(14) 0.010(10) 0.063(11) -0.010(10)
C103 0.173(19) 0.127(16) 0.20(2) 0.042(16) 0.120(17) 0.019(14)
C104 0.29(4) 0.091(14) 0.097(15) 0.017(11) 0.087(19) 0.05(2)
C105 0.24(2) 0.135(17) 0.110(17) 0.051(13) 0.037(17) 0.033(18)
C106 0.155(14) 0.092(12) 0.089(11) 0.044(10) 0.001(12) -0.002(11)
C131 0.063(13) 0.103(13) 0.065(10) -0.028(9) -0.002(9) 0.015(10)
C132 0.067(11) 0.109(13) 0.091(10) -0.008(9) 0.020(10) -0.002(9)
C133 0.063(11) 0.23(2) 0.115(14) -0.024(15) 0.019(11) -0.046(15)
C134 0.128(19) 0.28(3) 0.124(16) 0.087(16) 0.000(14) -0.082(18)
C135 0.083(14) 0.23(2) 0.160(17) 0.057(15) -0.005(13) -0.037(14)
C136 0.068(11) 0.160(16) 0.097(11) 0.017(12) 0.017(10) -0.021(12)
C161 0.058(10) 0.056(10) 0.071(9) -0.007(8) 0.006(7) -0.004(8)
C162 0.100(12) 0.063(11) 0.163(14) -0.004(11) -0.053(10) -0.012(10)
C163 0.142(14) 0.076(13) 0.224(18) 0.017(13) -0.104(14) -0.033(12)
C164 0.158(17) 0.071(12) 0.122(13) 0.008(11) -0.020(11) -0.044(13)
C165 0.082(11) 0.088(13) 0.130(14) -0.018(11) -0.001(10) -0.026(10)
C166 0.086(11) 0.076(11) 0.082(10) 0.009(8) -0.016(9) -0.001(9)

loop_
_atom_type_symbol
_atom_type_description
_atom_type_scat_dispersion_real
_atom_type_scat_dispersion_imag
_atom_type_scat_source
C C 0.0033 0.0016 'International Tables Vol C Tables 4.2.6.8 and 6.1.1.4'
H H 0.0000 0.0000 'International Tables Vol C Tables 4.2.6.8 and 6.1.1.4'
N N 0.0061 0.0033 'International Tables Vol C Tables 4.2.6.8 and 6.1.1.4'
Pd Pd -0.9988 1.0072 'International Tables Vol C Tables 4.2.6.8 and 6.1.1.4'

loop_
_geom_angle_atom_site_label_1
_geom_angle_atom_site_label_2
_geom_angle_atom_site_label_3
_geom_angle
N9 Pd1 N1 172.6(4)
N9 Pd1 N12 88.1(3)
N1 Pd1 N12 92.9(3)
N9 Pd1 N4 90.1(3)
N1 Pd1 N4 88.0(3)
N12 Pd1 N4 172.5(4)
N9 Pd1 Pd2 106.7(3)
N1 Pd1 Pd2 66.1(3)
N12 Pd1 Pd2 107.7(3)
N4 Pd1 Pd2 65.9(3)
N9 Pd1 Pd3 65.7(3)
N1 Pd1 Pd3 108.3(2)
N12 Pd1 Pd3 63.3(3)
N4 Pd1 Pd3 109.3(3)
Pd2 Pd1 Pd3 61.05(3)
N7 Pd2 N3 170.2(4)
N7 Pd2 N6 89.0(4)
N3 Pd2 N6 92.9(3)
N7 Pd2 N2 90.8(3)
N3 Pd2 N2 86.0(3)
N6 Pd2 N2 172.3(4)
N7 Pd2 Pd1 104.2(2)
N3 Pd2 Pd1 66.0(3)
N6 Pd2 Pd1 106.6(3)
N2 Pd2 Pd1 66.0(3)
N7 Pd2 Pd3 63.5(3)
N3 Pd2 Pd3 108.9(3)
N6 Pd2 Pd3 63.3(3)
N2 Pd2 Pd3 109.8(3)
Pd1 Pd2 Pd3 60.79(3)
N11 Pd3 N5 170.5(4)
N11 Pd3 N10 86.3(3)
N5 Pd3 N10 92.8(3)
N11 Pd3 N8 91.8(3)
N5 Pd3 N8 87.5(3)
N10 Pd3 N8 170.6(4)
N11 Pd3 Pd1 64.9(3)
N5 Pd3 Pd1 106.2(3)
N10 Pd3 Pd1 64.3(3)
N8 Pd3 Pd1 106.6(2)
N11 Pd3 Pd2 106.2(3)
N5 Pd3 Pd2 64.9(3)
N10 Pd3 Pd2 105.7(3)
N8 Pd3 Pd2 65.9(3)
Pd1 Pd3 Pd2 58.16(3)
C3 N1 N2 107.9(9)
C3 N1 Pd1 138.6(10)
N2 N1 Pd1 113.5(8)
C1 N2 N1 107.7(8)
C1 N2 Pd2 137.6(9)
N1 N2 Pd2 114.2(8)
C6 N3 N4 108.5(9)
C6 N3 Pd2 136.9(9)
N4 N3 Pd2 114.6(7)
C4 N4 N3 107.2(8)
C4 N4 Pd1 139.4(9)
N3 N4 Pd1 113.5(8)
C9 N5 N6 109.3(9)
C9 N5 Pd3 135.6(10)
N6 N5 Pd3 114.9(8)
N5 N6 C7 108.3(9)
N5 N6 Pd2 116.8(8)
C7 N6 Pd2 134.8(9)
C12 N7 N8 105.8(9)
C12 N7 Pd2 134.8(9)
N8 N7 Pd2 119.0(8)
C10 N8 N7 109.4(9)
C10 N8 Pd3 137.8(9)
N7 N8 Pd3 111.0(8)
C15 N9 N10 106.1(8)
C15 N9 Pd1 139.9(10)
N10 N9 Pd1 114.0(7)
C13 N10 N9 108.3(10)
C13 N10 Pd3 135.4(10)
N9 N10 Pd3 115.6(7)
N12 N11 C18 106.5(9)
N12 N11 Pd3 116.0(8)
C18 N11 Pd3 137.5(10)
N11 N12 C16 110.3(9)
N11 N12 Pd1 115.7(8)
C16 N12 Pd1 133.9(9)
N2 C1 C2 109.3(11)
N2 C1 C21 124.5(13)
C2 C1 C21 126.2(14)
C1 C2 C3 105.3(11)
N1 C3 C2 109.7(11)
N4 C4 C5 110.0(10)
N4 C4 C41 119.3(12)
C5 C4 C41 130.7(12)
C6 C5 C4 104.3(10)
N3 C6 C5 109.9(11)
N6 C7 C8 107.2(10)
N6 C7 C71 122.7(12)
C8 C7 C71 130.0(14)
C9 C8 C7 106.1(11)
N5 C9 C8 109.1(11)
N8 C10 C11 108.0(11)
N8 C10 C101 122.7(13)
C11 C10 C101 129.2(13)
C12 C11 C10 104.8(10)
N7 C12 C11 111.9(11)
N10 C13 C14 111.3(12)
N10 C13 C131 124.3(14)
C14 C13 C131 124.3(15)
C15 C14 C13 104.7(11)
N9 C15 C14 109.6(11)
N12 C16 C17 108.6(10)
N12 C16 C161 124.3(11)
C17 C16 C161 127.0(12)
C16 C17 C18 104.3(10)
N11 C18 C17 110.3(11)
C26 C21 C22 115.6(13)
C26 C21 C1 122.4(15)
C22 C21 C1 122.0(15)
C23 C22 C21 122.6(14)
C24 C23 C22 118.7(15)
C23 C24 C25 120.3(16)
C24 C25 C26 120.6(14)
C21 C26 C25 122.1(13)
C42 C41 C46 117.5(12)
C42 C41 C4 123.4(12)
C46 C41 C4 119.1(12)
C41 C42 C43 122.1(13)
C44 C43 C42 118.9(14)
C45 C44 C43 120.9(14)
C44 C45 C46 119.7(13)
C45 C46 C41 120.8(12)
C76 C71 C72 117.4(13)
C76 C71 C7 121.1(14)
C72 C71 C7 121.5(13)
C73 C72 C71 121.0(13)
C74 C73 C72 121.2(17)
C75 C74 C73 119(2)
C74 C75 C76 121.2(18)
C71 C76 C75 120.3(15)
C102 C101 C106 115.7(13)
C102 C101 C10 122.7(14)
C106 C101 C10 121.5(14)
C101 C102 C103 124.9(16)
C102 C103 C104 112.1(18)
C105 C104 C103 124(3)
C104 C105 C106 119(2)
C105 C106 C101 123.5(17)
C132 C131 C136 115.1(14)
C132 C131 C13 123.9(16)
C136 C131 C13 120.9(15)
C133 C132 C131 123.3(15)
C132 C133 C134 117.7(16)
C135 C134 C133 120.5(19)
C134 C135 C136 120.8(19)
C135 C136 C131 122.4(15)
C166 C161 C162 117.7(11)
C166 C161 C16 122.7(13)
C162 C161 C16 119.7(13)
C163 C162 C161 119.7(12)
C164 C163 C162 122.8(15)
C163 C164 C165 120.0(16)
C164 C165 C166 120.1(14)
C161 C166 C165 119.7(12)

loop_
_geom_bond_atom_site_label_1
_geom_bond_atom_site_label_2
_geom_bond_distance
Pd1 N9 1.994(7)
Pd1 N1 2.014(8)
Pd1 N12 2.014(8)
Pd1 N4 2.014(8)
Pd1 Pd2 2.9967(12)
Pd1 Pd3 3.0789(13)
Pd2 N7 1.992(9)
Pd2 N3 1.997(9)
Pd2 N6 2.003(8)
Pd2 N2 2.008(7)
Pd2 Pd3 3.0867(12)
Pd3 N11 1.963(9)
Pd3 N5 1.980(9)
Pd3 N10 2.016(8)
Pd3 N8 2.027(8)
N1 C3 1.323(10)
N1 N2 1.364(9)
N2 C1 1.337(11)
N3 C6 1.321(11)
N3 N4 1.364(10)
N4 C4 1.331(11)
N5 C9 1.317(11)
N5 N6 1.348(9)
N6 C7 1.362(11)
N7 C12 1.331(11)
N7 N8 1.379(9)
N8 C10 1.346(11)
N9 C15 1.354(11)
N9 N10 1.387(10)
N10 C13 1.289(12)
N11 N12 1.343(10)
N11 C18 1.356(11)
N12 C16 1.352(11)
C1 C2 1.366(13)
C1 C21 1.438(14)
C2 C3 1.373(12)
C4 C5 1.381(12)
C4 C41 1.502(13)
C5 C6 1.375(12)
C7 C8 1.388(12)
C7 C71 1.456(14)
C8 C9 1.378(12)
C10 C11 1.393(12)
C10 C101 1.441(14)
C11 C12 1.368(12)
C13 C14 1.371(14)
C13 C131 1.466(15)
C14 C15 1.366(12)
C16 C17 1.385(12)
C16 C161 1.482(13)
C17 C18 1.397(12)
C21 C26 1.367(13)
C21 C22 1.411(13)
C22 C23 1.393(15)
C23 C24 1.358(15)
C24 C25 1.360(14)
C25 C26 1.386(15)
C41 C42 1.348(12)
C41 C46 1.400(12)
C42 C43 1.389(14)
C43 C44 1.382(14)
C44 C45 1.329(13)
C45 C46 1.398(14)
C71 C76 1.362(14)
C71 C72 1.387(13)
C72 C73 1.362(14)
C73 C74 1.349(17)
C74 C75 1.345(17)
C75 C76 1.393(16)
C101 C102 1.354(14)
C101 C106 1.383(14)
C102 C103 1.400(16)
C103 C104 1.44(2)
C104 C105 1.30(2)
C105 C106 1.324(17)
C131 C132 1.374(14)
C131 C136 1.382(15)
C132 C133 1.374(16)
C133 C134 1.378(19)
C134 C135 1.327(16)
C135 C136 1.349(16)
C161 C166 1.376(12)
C161 C162 1.415(14)
C162 C163 1.361(15)
C163 C164 1.313(14)
C164 C165 1.363(15)
C165 C166 1.412(14)
